data_1501834
loop_
_publ_author_name
'Huang, Hongbo'
'Yao, Yueliang'
'He, Zhengxiang'
'Yang, Tingting'
'Ma, Junying'
'Tian, Xinpeng'
'Li, Yayong'
'Huang, Caiguo'
'Chen, Xiaoping'
'Li, Wenjun'
'Zhang, Si'
'Zhang, Changsheng'
'Ju, Jianhua'

_publ_section_title
;
 Antimalarial \b-carboline and indolactam alkaloids from Marinactinospora
 thermotolerans, a deep sea isolate.
;
_journal_issue 10
_journal_name_full 'Journal of natural products'
_journal_page_first 2122
_journal_page_last 2127
_journal_paper_doi 10.1021/np200399t
_journal_volume 74
_journal_year 2011
_chemical_formula_moiety 'C23 H21 N3 O3'
_chemical_formula_sum 'C23 H21 N3 O3'
_chemical_formula_weight 387.43
_chemical_name_systematic
; 
 ? 
;
_space_group_IT_number 14
_symmetry_cell_setting monoclinic
_symmetry_space_group_name_Hall '-P 2ybc'
_symmetry_space_group_name_H-M 'P 1 21/c 1'
_atom_sites_solution_hydrogens geom
_atom_sites_solution_primary direct
_atom_sites_solution_secondary difmap
_audit_creation_method SHELXL-97
_cell_angle_alpha 90.00
_cell_angle_beta 116.5630(10)
_cell_angle_gamma 90.00
_cell_formula_units_Z 4
_cell_length_a 16.0472(10)
_cell_length_b 8.5891(5)
_cell_length_c 15.6785(9)
_cell_measurement_reflns_used 3927
_cell_measurement_temperature 110(2)
_cell_measurement_theta_max 27.14
_cell_measurement_theta_min 2.60
_cell_volume 1932.9(2)
_computing_cell_refinement 'SAINT-PLUS (Bruker, 2003)'
_computing_data_collection 'SMART (Bruker, 2001)'
_computing_data_reduction SAINT-PLUS
_computing_molecular_graphics SHELXTL
_computing_publication_material SHELXTL
_computing_structure_refinement SHELXTL
_computing_structure_solution 'SHELXTL (Bruker, 2005)'
_diffrn_ambient_temperature 110(2)
_diffrn_measured_fraction_theta_full 0.981
_diffrn_measured_fraction_theta_max 0.981
_diffrn_measurement_device_type 'Bruker AXS SMART 1000 CCD diffractometer'
_diffrn_measurement_method '\w scans'
_diffrn_radiation_monochromator graphite
_diffrn_radiation_source 'fine-focus sealed tube'
_diffrn_radiation_type MoK\a
_diffrn_radiation_wavelength 0.71073
_diffrn_reflns_av_R_equivalents 0.0243
_diffrn_reflns_av_sigmaI/netI 0.0340
_diffrn_reflns_limit_h_max 20
_diffrn_reflns_limit_h_min -7
_diffrn_reflns_limit_k_max 10
_diffrn_reflns_limit_k_min -10
_diffrn_reflns_limit_l_max 15
_diffrn_reflns_limit_l_min -20
_diffrn_reflns_number 9626
_diffrn_reflns_theta_full 27.14
_diffrn_reflns_theta_max 27.14
_diffrn_reflns_theta_min 2.60
_diffrn_standards_number 0
_exptl_absorpt_coefficient_mu 0.090
_exptl_absorpt_correction_T_max 0.9753
_exptl_absorpt_correction_T_min 0.9607
_exptl_absorpt_correction_type multi-scan
_exptl_absorpt_process_details 'SADABS (Sheldrick, 2004)'
_exptl_crystal_colour colorless
_exptl_crystal_density_diffrn 1.331
_exptl_crystal_density_method 'not measured'
_exptl_crystal_description block
_exptl_crystal_F_000 816
_exptl_crystal_size_max 0.45
_exptl_crystal_size_mid 0.43
_exptl_crystal_size_min 0.28
_refine_diff_density_max 0.281
_refine_diff_density_min -0.276
_refine_diff_density_rms 0.047
_refine_ls_extinction_method none
_refine_ls_goodness_of_fit_ref 1.043
_refine_ls_hydrogen_treatment constr
_refine_ls_matrix_type full
_refine_ls_number_parameters 264
_refine_ls_number_reflns 4188
_refine_ls_number_restraints 0
_refine_ls_restrained_S_all 1.043
_refine_ls_R_factor_all 0.0644
_refine_ls_R_factor_gt 0.0431
_refine_ls_shift/su_max 0.001
_refine_ls_shift/su_mean 0.000
_refine_ls_structure_factor_coef Fsqd
_refine_ls_weighting_details 'calc w=1/[\s^2^(Fo^2^)+(0.0510P)^2^+0.8551P] where P=(Fo^2^+2Fc^2^)/3'
_refine_ls_weighting_scheme calc
_refine_ls_wR_factor_gt 0.1061
_refine_ls_wR_factor_ref 0.1179
_reflns_number_gt 3081
_reflns_number_total 4188
_reflns_threshold_expression >2sigma(I)
_cod_data_source_file np200399t_si_002.cif
_cod_data_source_block 04291m
_cod_depositor_comments
;
The following automatic conversions were performed:

'_symmetry_cell_setting' value 'Monoclinic' changed to 'monoclinic'
according to /home/saulius/struct/CIF-dictionaries/cif_core.dic
dictionary named 'cif_core.dic' version 2.4.1 from 2010-06-29.

Automatic conversion script
Id: cif_fix_values 1715 2011-07-08 13:25:40Z adriana 
;
_cod_original_sg_symbol_H-M P2(1)/c
_cod_database_code 1501834

loop_
_symmetry_equiv_pos_as_xyz
'x, y, z'
'-x, y+1/2, -z+1/2'
'-x, -y, -z'
'x, -y-1/2, z-1/2'

loop_
_atom_site_label
_atom_site_type_symbol
_atom_site_fract_x
_atom_site_fract_y
_atom_site_fract_z
_atom_site_U_iso_or_equiv
_atom_site_adp_type
_atom_site_occupancy
_atom_site_symmetry_multiplicity
_atom_site_calc_flag
_atom_site_refinement_flags
C1 C 0.91499(10) 0.27885(17) 0.51020(11) 0.0190(3) Uani 1 1 d .
N2 N 0.90064(9) 0.36965(15) 0.43584(9) 0.0190(3) Uani 1 1 d .
C3 C 0.96584(11) 0.37708(18) 0.40446(11) 0.0199(3) Uani 1 1 d .
C4 C 1.05014(10) 0.29712(18) 0.44597(11) 0.0200(3) Uani 1 1 d .
H4 H 1.0946 0.3068 0.4217 0.024 Uiso 1 1 calc R
C4A C 1.06710(10) 0.20288(18) 0.52391(11) 0.0197(3) Uani 1 1 d .
C4B C 1.14267(11) 0.10308(18) 0.58536(11) 0.0210(3) Uani 1 1 d .
C5 C 1.23034(11) 0.0657(2) 0.59203(12) 0.0251(4) Uani 1 1 d .
H5 H 1.2517 0.1121 0.5504 0.030 Uiso 1 1 calc R
C6 C 1.28499(11) -0.0401(2) 0.66053(12) 0.0294(4) Uani 1 1 d .
H6 H 1.3445 -0.0669 0.6658 0.035 Uiso 1 1 calc R
C7 C 1.25412(12) -0.1086(2) 0.72238(12) 0.0282(4) Uani 1 1 d .
H7 H 1.2930 -0.1822 0.7681 0.034 Uiso 1 1 calc R
C8 C 1.16895(11) -0.07235(19) 0.71889(11) 0.0245(4) Uani 1 1 d .
H8 H 1.1487 -0.1184 0.7615 0.029 Uiso 1 1 calc R
C8A C 1.11394(10) 0.03518(19) 0.64991(11) 0.0205(3) Uani 1 1 d .
N9 N 1.02635(9) 0.09143(15) 0.63102(9) 0.0207(3) Uani 1 1 d .
H9 H 0.9946 0.0664 0.6625 0.025 Uiso 1 1 calc R
C9A C 0.99754(10) 0.19145(18) 0.55604(10) 0.0185(3) Uani 1 1 d .
C10 C 0.94589(11) 0.47948(18) 0.32007(11) 0.0201(3) Uani 1 1 d .
O11 O 1.00505(8) 0.50110(13) 0.29103(7) 0.0249(3) Uani 1 1 d .
C12 C 0.84256(11) 0.27656(18) 0.54480(11) 0.0213(3) Uani 1 1 d .
C13 C 0.76012(11) 0.3834(2) 0.49784(12) 0.0284(4) Uani 1 1 d .
H13A H 0.7196 0.3728 0.5293 0.043 Uiso 1 1 calc R
H13B H 0.7252 0.3558 0.4303 0.043 Uiso 1 1 calc R
H13C H 0.7819 0.4913 0.5034 0.043 Uiso 1 1 calc R
O14 O 0.85078(8) 0.19040(13) 0.60982(8) 0.0259(3) Uani 1 1 d .
N15 N 0.86145(9) 0.54407(16) 0.28009(9) 0.0235(3) Uani 1 1 d .
H15 H 0.8233 0.5275 0.3056 0.028 Uiso 1 1 calc R
O16 O 0.46387(10) 0.2493(2) 0.12617(12) 0.0646(5) Uani 1 1 d .
C17 C 0.45619(17) 0.1139(3) 0.07249(19) 0.0710(8) Uani 1 1 d .
H17A H 0.4323 0.1415 0.0050 0.107 Uiso 1 1 calc R
H17B H 0.4133 0.0407 0.0803 0.107 Uiso 1 1 calc R
H17C H 0.5176 0.0653 0.0948 0.107 Uiso 1 1 calc R
C1' C 0.66089(12) 0.5864(2) 0.15387(12) 0.0294(4) Uani 1 1 d .
C2' C 0.64037(12) 0.4686(2) 0.08697(13) 0.0301(4) Uani 1 1 d .
H2' H 0.6722 0.4661 0.0484 0.036 Uiso 1 1 calc R
C3' C 0.57488(12) 0.3544(2) 0.07466(13) 0.0331(4) Uani 1 1 d .
H3' H 0.5616 0.2754 0.0279 0.040 Uiso 1 1 calc R
C4' C 0.52905(12) 0.3570(3) 0.13145(15) 0.0417(5) Uani 1 1 d .
C5' C 0.54736(14) 0.4739(3) 0.19749(16) 0.0521(6) Uani 1 1 d .
H5' H 0.5150 0.4768 0.2355 0.063 Uiso 1 1 calc R
C6' C 0.61270(13) 0.5869(3) 0.20867(14) 0.0421(5) Uani 1 1 d .
H6' H 0.6249 0.6666 0.2548 0.050 Uiso 1 1 calc R
C7' C 0.73397(13) 0.7079(2) 0.16857(13) 0.0319(4) Uani 1 1 d .
H7'1 H 0.7380 0.7799 0.2196 0.038 Uiso 1 1 calc R
H7'2 H 0.7139 0.7693 0.1092 0.038 Uiso 1 1 calc R
C8' C 0.83064(12) 0.6413(2) 0.19534(11) 0.0260(4) Uani 1 1 d .
H8'1 H 0.8290 0.5786 0.1416 0.031 Uiso 1 1 calc R
H8'2 H 0.8754 0.7276 0.2074 0.031 Uiso 1 1 calc R

loop_
_atom_site_aniso_label
_atom_site_aniso_U_11
_atom_site_aniso_U_22
_atom_site_aniso_U_33
_atom_site_aniso_U_23
_atom_site_aniso_U_13
_atom_site_aniso_U_12
C1 0.0204(7) 0.0176(8) 0.0199(8) -0.0042(6) 0.0098(6) -0.0030(6)
N2 0.0213(6) 0.0189(7) 0.0170(6) -0.0032(5) 0.0087(5) -0.0034(5)
C3 0.0223(7) 0.0196(8) 0.0185(8) -0.0046(6) 0.0098(6) -0.0041(6)
C4 0.0210(7) 0.0218(8) 0.0194(8) -0.0061(6) 0.0110(6) -0.0048(6)
C4A 0.0199(7) 0.0204(8) 0.0195(8) -0.0060(6) 0.0094(6) -0.0034(6)
C4B 0.0209(7) 0.0225(8) 0.0184(8) -0.0055(6) 0.0078(6) -0.0018(6)
C5 0.0230(8) 0.0281(9) 0.0254(9) -0.0050(7) 0.0118(7) -0.0015(7)
C6 0.0203(8) 0.0319(10) 0.0330(9) -0.0060(8) 0.0091(7) 0.0036(7)
C7 0.0259(8) 0.0258(9) 0.0263(9) -0.0018(7) 0.0057(7) 0.0027(7)
C8 0.0265(8) 0.0231(8) 0.0211(8) -0.0013(7) 0.0082(7) -0.0004(7)
C8A 0.0199(7) 0.0218(8) 0.0185(8) -0.0057(6) 0.0074(6) -0.0015(6)
N9 0.0214(6) 0.0217(7) 0.0209(7) 0.0001(5) 0.0113(6) -0.0007(5)
C9A 0.0219(7) 0.0189(8) 0.0150(7) -0.0045(6) 0.0084(6) -0.0039(6)
C10 0.0241(8) 0.0196(8) 0.0168(7) -0.0056(6) 0.0092(6) -0.0049(6)
O11 0.0266(6) 0.0307(7) 0.0209(6) -0.0013(5) 0.0136(5) -0.0040(5)
C12 0.0231(8) 0.0192(8) 0.0239(8) -0.0032(7) 0.0126(7) -0.0033(6)
C13 0.0248(8) 0.0311(10) 0.0336(9) 0.0048(8) 0.0169(7) 0.0046(7)
O14 0.0276(6) 0.0272(6) 0.0279(6) 0.0037(5) 0.0170(5) 0.0007(5)
N15 0.0265(7) 0.0254(7) 0.0201(7) 0.0012(6) 0.0118(6) -0.0025(6)
O16 0.0353(8) 0.0910(14) 0.0683(11) 0.0080(10) 0.0240(8) -0.0192(9)
C17 0.0481(14) 0.089(2) 0.0568(16) 0.0072(15) 0.0067(12) -0.0392(14)
C1' 0.0256(8) 0.0326(10) 0.0250(9) 0.0053(7) 0.0069(7) 0.0103(7)
C2' 0.0294(9) 0.0317(10) 0.0311(9) 0.0054(8) 0.0152(8) 0.0054(8)
C3' 0.0261(9) 0.0364(10) 0.0310(10) 0.0055(8) 0.0076(8) 0.0046(8)
C4' 0.0204(9) 0.0585(14) 0.0435(12) 0.0129(10) 0.0119(8) 0.0006(9)
C5' 0.0339(11) 0.0869(18) 0.0440(12) -0.0003(12) 0.0249(10) 0.0043(11)
C6' 0.0316(10) 0.0603(14) 0.0338(11) -0.0074(10) 0.0142(8) 0.0079(9)
C7' 0.0392(10) 0.0250(9) 0.0271(9) 0.0034(7) 0.0110(8) 0.0069(8)
C8' 0.0336(9) 0.0222(8) 0.0216(8) 0.0003(7) 0.0119(7) -0.0018(7)

loop_
_atom_type_symbol
_atom_type_description
_atom_type_scat_dispersion_real
_atom_type_scat_dispersion_imag
_atom_type_scat_source
C C 0.0033 0.0016 'International Tables Vol C Tables 4.2.6.8 and 6.1.1.4'
H H 0.0000 0.0000 'International Tables Vol C Tables 4.2.6.8 and 6.1.1.4'
O O 0.0106 0.0060 'International Tables Vol C Tables 4.2.6.8 and 6.1.1.4'
N N 0.0061 0.0033 'International Tables Vol C Tables 4.2.6.8 and 6.1.1.4'

loop_
_geom_angle_atom_site_label_1
_geom_angle_atom_site_label_2
_geom_angle_atom_site_label_3
_geom_angle
N2 C1 C9A 120.86(14)
N2 C1 C12 117.97(14)
C9A C1 C12 121.15(14)
C1 N2 C3 119.33(13)
N2 C3 C4 123.99(14)
N2 C3 C10 117.23(14)
C4 C3 C10 118.78(14)
C4A C4 C3 117.81(14)
C4A C4 H4 121.1
C3 C4 H4 121.1
C4 C4A C9A 118.52(14)
C4 C4A C4B 135.14(14)
C9A C4A C4B 106.33(13)
C5 C4B C8A 119.40(15)
C5 C4B C4A 134.51(15)
C8A C4B C4A 106.09(13)
C6 C5 C4B 118.45(16)
C6 C5 H5 120.8
C4B C5 H5 120.8
C5 C6 C7 121.12(15)
C5 C6 H6 119.4
C7 C6 H6 119.4
C8 C7 C6 121.92(16)
C8 C7 H7 119.0
C6 C7 H7 119.0
C7 C8 C8A 116.91(16)
C7 C8 H8 121.5
C8A C8 H8 121.5
N9 C8A C8 128.71(15)
N9 C8A C4B 109.12(14)
C8 C8A C4B 122.17(14)
C9A N9 C8A 108.97(13)
C9A N9 H9 125.5
C8A N9 H9 125.5
N9 C9A C1 131.05(14)
N9 C9A C4A 109.48(13)
C1 C9A C4A 119.46(14)
O11 C10 N15 123.40(15)
O11 C10 C3 121.12(14)
N15 C10 C3 115.48(13)
O14 C12 C1 120.25(14)
O14 C12 C13 121.50(14)
C1 C12 C13 118.25(13)
C12 C13 H13A 109.5
C12 C13 H13B 109.5
H13A C13 H13B 109.5
C12 C13 H13C 109.5
H13A C13 H13C 109.5
H13B C13 H13C 109.5
C10 N15 C8' 121.79(14)
C10 N15 H15 119.1
C8' N15 H15 119.1
C4' O16 C17 116.99(18)
O16 C17 H17A 109.5
O16 C17 H17B 109.5
H17A C17 H17B 109.5
O16 C17 H17C 109.5
H17A C17 H17C 109.5
H17B C17 H17C 109.5
C2' C1' C6' 117.40(18)
C2' C1' C7' 121.71(16)
C6' C1' C7' 120.88(17)
C1' C2' C3' 122.03(17)
C1' C2' H2' 119.0
C3' C2' H2' 119.0
C4' C3' C2' 119.08(19)
C4' C3' H3' 120.5
C2' C3' H3' 120.5
O16 C4' C5' 115.99(19)
O16 C4' C3' 124.1(2)
C5' C4' C3' 119.94(19)
C4' C5' C6' 120.18(19)
C4' C5' H5' 119.9
C6' C5' H5' 119.9
C5' C6' C1' 121.4(2)
C5' C6' H6' 119.3
C1' C6' H6' 119.3
C1' C7' C8' 114.09(14)
C1' C7' H7'1 108.7
C8' C7' H7'1 108.7
C1' C7' H7'2 108.7
C8' C7' H7'2 108.7
H7'1 C7' H7'2 107.6
N15 C8' C7' 110.77(14)
N15 C8' H8'1 109.5
C7' C8' H8'1 109.5
N15 C8' H8'2 109.5
C7' C8' H8'2 109.5
H8'1 C8' H8'2 108.1

loop_
_geom_bond_atom_site_label_1
_geom_bond_atom_site_label_2
_geom_bond_distance
C1 N2 1.334(2)
C1 C9A 1.408(2)
C1 C12 1.486(2)
N2 C3 1.342(2)
C3 C4 1.392(2)
C3 C10 1.499(2)
C4 C4A 1.387(2)
C4 H4 0.9500
C4A C9A 1.419(2)
C4A C4B 1.445(2)
C4B C5 1.401(2)
C4B C8A 1.412(2)
C5 C6 1.381(2)
C5 H5 0.9500
C6 C7 1.401(2)
C6 H6 0.9500
C7 C8 1.379(2)
C7 H7 0.9500
C8 C8A 1.396(2)
C8 H8 0.9500
C8A N9 1.3872(19)
N9 C9A 1.359(2)
N9 H9 0.8800
C10 O11 1.2369(18)
C10 N15 1.333(2)
C12 O14 1.2182(19)
C12 C13 1.505(2)
C13 H13A 0.9800
C13 H13B 0.9800
C13 H13C 0.9800
N15 C8' 1.456(2)
N15 H15 0.8800
O16 C4' 1.371(2)
O16 C17 1.408(3)
C17 H17A 0.9800
C17 H17B 0.9800
C17 H17C 0.9800
C1' C2' 1.387(3)
C1' C6' 1.389(3)
C1' C7' 1.508(3)
C2' C3' 1.387(3)
C2' H2' 0.9500
C3' C4' 1.386(3)
C3' H3' 0.9500
C4' C5' 1.376(3)
C5' C6' 1.382(3)
C5' H5' 0.9500
C6' H6' 0.9500
C7' C8' 1.526(2)
C7' H7'1 0.9900
C7' H7'2 0.9900
C8' H8'1 0.9900
C8' H8'2 0.9900

loop_
_geom_hbond_atom_site_label_D
_geom_hbond_atom_site_label_H
_geom_hbond_atom_site_label_A
_geom_hbond_distance_DH
_geom_hbond_distance_HA
_geom_hbond_distance_DA
_geom_hbond_angle_DHA
_geom_hbond_site_symmetry_A
N9 H9 O11 0.88 2.03 2.7945(16) 144.5 4_566

loop_
_geom_torsion_atom_site_label_1
_geom_torsion_atom_site_label_2
_geom_torsion_atom_site_label_3
_geom_torsion_atom_site_label_4
_geom_torsion
C9A C1 N2 C3 0.2(2)
C12 C1 N2 C3 178.38(13)
C1 N2 C3 C4 -1.2(2)
C1 N2 C3 C10 179.37(13)
N2 C3 C4 C4A 0.7(2)
C10 C3 C4 C4A -179.92(13)
C3 C4 C4A C9A 0.9(2)
C3 C4 C4A C4B 179.66(16)
C4 C4A C4B C5 2.3(3)
C9A C4A C4B C5 -178.80(17)
C4 C4A C4B C8A -177.94(17)
C9A C4A C4B C8A 0.96(16)
C8A C4B C5 C6 1.6(2)
C4A C4B C5 C6 -178.63(16)
C4B C5 C6 C7 -0.2(2)
C5 C6 C7 C8 -1.0(3)
C6 C7 C8 C8A 0.6(2)
C7 C8 C8A N9 179.88(15)
C7 C8 C8A C4B 0.8(2)
C5 C4B C8A N9 178.78(14)
C4A C4B C8A N9 -1.02(17)
C5 C4B C8A C8 -2.0(2)
C4A C4B C8A C8 178.19(14)
C8 C8A N9 C9A -178.46(15)
C4B C8A N9 C9A 0.69(17)
C8A N9 C9A C1 -179.60(15)
C8A N9 C9A C4A -0.06(17)
N2 C1 C9A N9 -179.13(15)
C12 C1 C9A N9 2.7(2)
N2 C1 C9A C4A 1.4(2)
C12 C1 C9A C4A -176.79(13)
C4 C4A C9A N9 178.54(13)
C4B C4A C9A N9 -0.57(17)
C4 C4A C9A C1 -1.9(2)
C4B C4A C9A C1 179.03(13)
N2 C3 C10 O11 174.89(14)
C4 C3 C10 O11 -4.5(2)
N2 C3 C10 N15 -4.9(2)
C4 C3 C10 N15 175.66(14)
N2 C1 C12 O14 176.84(14)
C9A C1 C12 O14 -5.0(2)
N2 C1 C12 C13 -3.5(2)
C9A C1 C12 C13 174.70(14)
O11 C10 N15 C8' 2.7(2)
C3 C10 N15 C8' -177.50(13)
C6' C1' C2' C3' -0.3(3)
C7' C1' C2' C3' 178.40(16)
C1' C2' C3' C4' -0.6(3)
C17 O16 C4' C5' -168.6(2)
C17 O16 C4' C3' 12.0(3)
C2' C3' C4' O16 -179.31(17)
C2' C3' C4' C5' 1.4(3)
O16 C4' C5' C6' 179.36(19)
C3' C4' C5' C6' -1.3(3)
C4' C5' C6' C1' 0.4(3)
C2' C1' C6' C5' 0.5(3)
C7' C1' C6' C5' -178.29(18)
C2' C1' C7' C8' -58.0(2)
C6' C1' C7' C8' 120.71(18)
C10 N15 C8' C7' -176.48(14)
C1' C7' C8' N15 -55.9(2)

loop_
_cod_related_entry_id
_cod_related_entry_code
_cod_related_entry_database
1 27025730 ChemSpider
